data_1544675
loop_
_publ_author_name
'Haga, N.'

_publ_section_title
;
 The crystal structure of banalsite, BaNa2Al4Si4O16, and its relation to
 the feldspar structure
;
_journal_name_full 'Mineralogical Journal'
_journal_page_first 262
_journal_page_last 281
_journal_volume 7
_journal_year 1973
_chemical_formula_sum 'Al4 Ba Na2 O16 Si4'
_chemical_name_common BaNa2Al4Si4O16
_chemical_name_mineral banalsite
_space_group_IT_number 72
_space_group_name_H-M_alt 'I b a m'
_symmetry_space_group_name_Hall '-I 2 2c'
_symmetry_space_group_name_H-M 'I b a m'
_cell_angle_alpha 90
_cell_angle_beta 90
_cell_angle_gamma 90
_cell_formula_units_Z 4
_cell_length_a 8.496(2)
_cell_length_b 9.983(2)
_cell_length_c 16.755(3)
_cell_volume 1421.1(5)
_cod_data_source_file banalsite.cif
_cod_data_source_block banalsite
_cod_original_formula_sum 'Ba Na2 Al4 Si4 O16'
_cod_database_code 1544675

loop_
_space_group_symop_operation_xyz
'x, y, z'
'-x, -y, -z'
'-x, -y, z'
'x, y, -z'
'-x+1/2, y+1/2, -z'
'x+1/2, -y+1/2, z'
'x+1/2, -y+1/2, -z'
'-x+1/2, y+1/2, z'
'x+1/2, y+1/2, z+1/2'
'-x+1/2, -y+1/2, -z+1/2'
'-x+1/2, -y+1/2, z+1/2'
'x+1/2, y+1/2, -z+1/2'
'-x, y, -z+1/2'
'x, -y, z+1/2'
'x, -y, -z+1/2'
'-x, y, z+1/2'

loop_
_atom_site_label
_atom_site_occupancy
_atom_site_fract_x
_atom_site_fract_y
_atom_site_fract_z
_atom_site_adp_type
_atom_site_B_iso_or_equiv
_atom_site_type_symbol
Ba 1.0 0.000000 0.000000 0.250000 Biso 0.804383 Ba
Na 1.0 0.0422(4) 0.1745(4) 0.500000 Biso 1.329602 Na
T1 0.5000 0.2283(2) 0.4429(2) 0.40670(10) Biso 0.628806 Al
T1 0.5000 0.2283(2) 0.4429(2) 0.40670(10) Biso 0.628806 Si
T2 0.5000 0.0754(2) 0.3095(2) 0.15860(10) Biso 0.588884 Al
T2 0.5000 0.0754(2) 0.3095(2) 0.15860(10) Biso 0.588884 Si
O1 1.0 0.2143(7) 0.0153(7) 0.000000 Biso 1.001270 O
O2 1.0 0.000000 0.2929(7) 0.250000 Biso 1.184342 O
O3 1.0 0.1254(5) 0.1533(4) 0.1289(4) Biso 0.924213 O
O4 1.0 0.0618(5) 0.3533(4) 0.4082(4) Biso 1.039464 O
O5 1.0 0.2238(5) 0.4212(4) 0.1534(4) Biso 0.980712 O

loop_
_atom_site_aniso_label
_atom_site_aniso_U_11
_atom_site_aniso_U_22
_atom_site_aniso_U_33
_atom_site_aniso_U_12
_atom_site_aniso_U_13
_atom_site_aniso_U_23
Ba 0.24614 0.16344 0.19370 0.00000 0.00000 0.00000
Na 0.33709 0.26709 0.39302 -0.04580 0.00000 0.00000
T1 0.19778 0.14750 0.12633 -0.03308 0.01139 -0.00836
T2 0.14148 0.16544 0.13475 -0.01611 0.01851 -0.00502
O1 0.18984 0.42356 0.13756 0.00848 0.00000 0.00000
O2 0.38545 0.25015 0.25266 0.00000 -0.03986 0.00000
O3 0.18118 0.12458 0.38741 0.09923 0.05409 -0.00669
O4 0.39556 0.15946 0.22458 -0.05089 0.04555 -0.05352
O5 0.15519 0.29400 0.28634 -0.10856 0.04413 0.03680
